data_1553479
loop_
_publ_author_name
'Li, Jun-Hua'
'Cui, Zhi-Hao'
'Du, Da-Ming'

_publ_section_title
;
 Diastereo- and enantioselective construction of cyclohexanone-fused
 spirospyrazolones containing four consecutive stereocenters through
 asymmetric sequential reactions
;
_journal_issue 9
_journal_name_full 'Organic Chemistry Frontiers'
_journal_page_first 1087
_journal_paper_doi 10.1039/C6QO00208K
_journal_volume 3
_journal_year 2016
_chemical_absolute_configuration ad
_chemical_formula_moiety 'C28 H23 Cl N4 O7'
_chemical_formula_sum 'C28 H23 Cl N4 O7'
_chemical_formula_weight 562.95
_chemical_melting_point 479.5(15)
_chemical_name_systematic
(5R,8S,9R,10R)-2-(4-Chlorophenyl)-8-(2-methoxyphenyl)-4-methyl-9-nitro-10-(3-nitrophenyl)-2,3-diazaspiro[4.5]dec-3-ene-1,6-dione
_space_group_IT_number 4
_space_group_name_Hall 'P 2yb'
_space_group_name_H-M_alt 'P 1 21 1'
_symmetry_cell_setting monoclinic
_symmetry_space_group_name_H-M 'P 1 21 1'
_atom_sites_solution_hydrogens geom
_atom_sites_solution_primary direct
_atom_sites_solution_secondary difmap
_audit_creation_method SHELXL-97
_audit_update_record
;
2016-03-25 deposited with the CCDC.
2016-06-29 downloaded from the CCDC.
;
_cell_angle_alpha 90.00
_cell_angle_beta 107.96(3)
_cell_angle_gamma 90.00
_cell_formula_units_Z 4
_cell_length_a 12.766(3)
_cell_length_b 16.240(3)
_cell_length_c 13.427(3)
_cell_measurement_reflns_used 8428
_cell_measurement_temperature 153(2)
_cell_measurement_theta_max 27.4816
_cell_measurement_theta_min 1.2539
_cell_volume 2648.0(11)
_computing_cell_refinement 'CrystalClear (Rigaku Inc., 2008)'
_computing_data_collection 'CrystalClear (Rigaku Inc., 2008)'
_computing_data_reduction 'CrystalClear (Rigaku Inc., 2008)'
_computing_molecular_graphics
;
 Mercury: visualization and analysis of crystal structures, C. F. Macrae,
 P. R. Edgington, P. McCabe, E. Pidcock, G. P. Shields, R. Taylor,
 M. Towler and J. van de Streek, J. Appl. Cryst., 39, 453-457, 2006.
;
_computing_publication_material 'SHELX-97 (Sheldrick, 1997)'
_computing_structure_refinement 'SHELXL-97 (Sheldrick, 1997)'
_computing_structure_solution 'SHELXS-97 (Sheldrick, 1990)'
_diffrn_ambient_temperature 153(2)
_diffrn_detector_area_resol_mean 28.5714
_diffrn_measured_fraction_theta_full 0.987
_diffrn_measured_fraction_theta_max 0.987
_diffrn_measurement_device_type 'Saturn724+ CCD'
_diffrn_measurement_method '\w scans at fixed \c = 45\%'
_diffrn_radiation_monochromator graphite
_diffrn_radiation_source 'fine-focus sealed tube'
_diffrn_radiation_type MoK\a
_diffrn_radiation_wavelength 0.71073
_diffrn_reflns_av_R_equivalents 0.0339
_diffrn_reflns_av_sigmaI/netI 0.0646
_diffrn_reflns_limit_h_max 16
_diffrn_reflns_limit_h_min -16
_diffrn_reflns_limit_k_max 21
_diffrn_reflns_limit_k_min -21
_diffrn_reflns_limit_l_max 17
_diffrn_reflns_limit_l_min -17
_diffrn_reflns_number 18000
_diffrn_reflns_theta_full 27.50
_diffrn_reflns_theta_max 27.50
_diffrn_reflns_theta_min 1.68
_exptl_absorpt_coefficient_mu 0.199
_exptl_absorpt_correction_T_max 1.0000
_exptl_absorpt_correction_T_min 0.7636
_exptl_absorpt_correction_type multi-scan
_exptl_absorpt_process_details 'CrystalClear (Rigaku Inc., 2008)'
_exptl_crystal_colour colorless
_exptl_crystal_density_diffrn 1.412
_exptl_crystal_density_method 'not measured'
_exptl_crystal_description block
_exptl_crystal_F_000 1168
_exptl_crystal_recrystallization_method 'Re-crystallisation from solvent'
_exptl_crystal_size_max 0.22
_exptl_crystal_size_mid 0.21
_exptl_crystal_size_min 0.21
_refine_diff_density_max 0.716
_refine_diff_density_min -0.422
_refine_diff_density_rms 0.098
_refine_ls_abs_structure_details 'Flack H D (1983), Acta Cryst. A39, 876-881'
_refine_ls_abs_structure_Flack -0.04(9)
_refine_ls_extinction_method none
_refine_ls_goodness_of_fit_ref 1.110
_refine_ls_hydrogen_treatment constr
_refine_ls_matrix_type full
_refine_ls_number_parameters 725
_refine_ls_number_reflns 11318
_refine_ls_number_restraints 1
_refine_ls_restrained_S_all 1.110
_refine_ls_R_factor_all 0.0808
_refine_ls_R_factor_gt 0.0718
_refine_ls_shift/su_max 0.001
_refine_ls_shift/su_mean 0.000
_refine_ls_structure_factor_coef Fsqd
_refine_ls_weighting_details 'calc w=1/[\s^2^(Fo^2^)+(0.1074P)^2^+1.6710P] where P=(Fo^2^+2Fc^2^)/3'
_refine_ls_weighting_scheme calc
_refine_ls_wR_factor_gt 0.1939
_refine_ls_wR_factor_ref 0.2157
_reflns_number_gt 10330
_reflns_number_total 11318
_reflns_threshold_expression >2sigma(I)
_cod_data_source_file c6qo00208k2.cif
_cod_data_source_block bl-15
_cod_depositor_comments
;
The following automatic conversions were performed:

data item '_chemical_melting_point' value '478-481' was changed to
'479.5(15)' -- the average value was taken and precision was
estimated.

Automatic conversion script
Id: cif_fix_values 6909 2019-04-08 15:41:33Z antanas 
;
_cod_original_cell_volume 2648.0(9)
_cod_original_sg_symbol_H-M P2(1)
_cod_database_code 1553479
_solvent_exptl_crystal_recrystallization_method 'Ethyl acetate/Petroleum ether'

loop_
_symmetry_equiv_pos_as_xyz
'x, y, z'
'-x, y+1/2, -z'

loop_
_atom_site_label
_atom_site_type_symbol
_atom_site_fract_x
_atom_site_fract_y
_atom_site_fract_z
_atom_site_U_iso_or_equiv
_atom_site_adp_type
_atom_site_occupancy
_atom_site_symmetry_multiplicity
_atom_site_calc_flag
_atom_site_refinement_flags
Cl1 Cl -0.04844(9) 0.70472(9) 0.24269(10) 0.0429(3) Uani 1 1 d .
O1 O 0.8680(3) 0.5703(2) 0.6858(3) 0.0391(8) Uani 1 1 d .
O2 O 0.7537(4) 0.4730(2) 0.6918(3) 0.0466(9) Uani 1 1 d .
O3 O 0.2863(4) 0.5894(3) 0.7105(4) 0.0659(13) Uani 1 1 d .
O4 O 0.3152(4) 0.5318(3) 0.5778(4) 0.0625(13) Uani 1 1 d .
O5 O 0.7217(3) 0.3808(2) 0.4621(3) 0.0344(7) Uani 1 1 d .
O6 O 0.6901(3) 0.7220(3) 0.2982(3) 0.0566(12) Uani 1 1 d .
O7 O 0.4969(3) 0.5757(2) 0.3521(3) 0.0338(7) Uani 1 1 d .
N1 N 0.7822(3) 0.5311(2) 0.6470(3) 0.0298(8) Uani 1 1 d .
N2 N 0.3418(3) 0.5783(3) 0.6529(4) 0.0380(9) Uani 1 1 d .
N3 N 0.4855(3) 0.7857(2) 0.4039(3) 0.0303(8) Uani 1 1 d .
N4 N 0.4379(3) 0.7091(2) 0.3649(3) 0.0300(8) Uani 1 1 d .
C1 C 0.4447(4) 0.6247(3) 0.6716(4) 0.0285(9) Uani 1 1 d .
C2 C 0.4779(4) 0.6767(3) 0.7584(4) 0.0349(10) Uani 1 1 d .
H2 H 0.4344 0.6831 0.8040 0.042 Uiso 1 1 calc R
C3 C 0.5758(4) 0.7186(3) 0.7759(4) 0.0352(10) Uani 1 1 d .
H3 H 0.6004 0.7548 0.8340 0.042 Uiso 1 1 calc R
C4 C 0.6382(4) 0.7081(3) 0.7090(4) 0.0325(9) Uani 1 1 d .
H4 H 0.7061 0.7367 0.7227 0.039 Uiso 1 1 calc R
C5 C 0.6038(3) 0.6561(2) 0.6214(3) 0.0241(8) Uani 1 1 d .
C6 C 0.5066(3) 0.6128(2) 0.6043(3) 0.0249(8) Uani 1 1 d .
H6 H 0.4827 0.5754 0.5474 0.030 Uiso 1 1 calc R
C7 C 0.8310(4) 0.3962(3) 0.4818(3) 0.0290(9) Uani 1 1 d .
C8 C 0.8582(3) 0.4801(3) 0.4828(3) 0.0259(8) Uani 1 1 d .
C9 C 0.9693(3) 0.5019(3) 0.5041(4) 0.0289(9) Uani 1 1 d .
H9 H 0.9894 0.5584 0.5070 0.035 Uiso 1 1 calc R
C10 C 1.0506(4) 0.4411(3) 0.5211(4) 0.0349(10) Uani 1 1 d .
H10 H 1.1254 0.4562 0.5330 0.042 Uiso 1 1 calc R
C11 C 1.0216(4) 0.3592(3) 0.5206(4) 0.0383(11) Uani 1 1 d .
H11 H 1.0771 0.3181 0.5333 0.046 Uiso 1 1 calc R
C12 C 0.9122(4) 0.3361(3) 0.5017(4) 0.0325(9) Uani 1 1 d .
H12 H 0.8932 0.2796 0.5024 0.039 Uiso 1 1 calc R
C13 C 0.6867(5) 0.2972(3) 0.4424(4) 0.0419(12) Uani 1 1 d .
H13A H 0.7098 0.2756 0.3844 0.063 Uiso 1 1 calc R
H13B H 0.6062 0.2945 0.4240 0.063 Uiso 1 1 calc R
H13C H 0.7198 0.2642 0.5054 0.063 Uiso 1 1 calc R
C14 C 0.6755(3) 0.6463(2) 0.5503(3) 0.0228(8) Uani 1 1 d .
H14 H 0.7453 0.6770 0.5844 0.027 Uiso 1 1 calc R
C15 C 0.7089(3) 0.5553(2) 0.5395(3) 0.0246(8) Uani 1 1 d .
H15 H 0.6411 0.5203 0.5213 0.029 Uiso 1 1 calc R
C16 C 0.7665(3) 0.5436(3) 0.4550(3) 0.0275(8) Uani 1 1 d .
H16 H 0.7088 0.5206 0.3927 0.033 Uiso 1 1 calc R
C17 C 0.8023(4) 0.6250(3) 0.4179(4) 0.0317(9) Uani 1 1 d .
H17A H 0.8581 0.6518 0.4771 0.038 Uiso 1 1 calc R
H17B H 0.8365 0.6139 0.3624 0.038 Uiso 1 1 calc R
C18 C 0.7060(4) 0.6822(3) 0.3760(4) 0.0342(10) Uani 1 1 d .
C19 C 0.6239(3) 0.6860(3) 0.4407(3) 0.0267(8) Uani 1 1 d .
C20 C 0.5128(3) 0.6468(3) 0.3804(3) 0.0260(8) Uani 1 1 d .
C21 C 0.5885(3) 0.7741(3) 0.4476(4) 0.0296(9) Uani 1 1 d .
C22 C 0.6647(4) 0.8436(3) 0.4946(5) 0.0454(13) Uani 1 1 d .
H22A H 0.6236 0.8956 0.4823 0.068 Uiso 1 1 calc R
H22B H 0.7238 0.8462 0.4623 0.068 Uiso 1 1 calc R
H22C H 0.6967 0.8347 0.5702 0.068 Uiso 1 1 calc R
C23 C 0.3211(3) 0.7044(3) 0.3270(3) 0.0279(8) Uani 1 1 d .
C24 C 0.2676(4) 0.6331(3) 0.3395(4) 0.0337(10) Uani 1 1 d .
H24 H 0.3086 0.5847 0.3657 0.040 Uiso 1 1 calc R
C25 C 0.1526(4) 0.6326(3) 0.3130(4) 0.0344(10) Uani 1 1 d .
H25 H 0.1147 0.5843 0.3222 0.041 Uiso 1 1 calc R
C26 C 0.0943(3) 0.7045(3) 0.2727(3) 0.0303(9) Uani 1 1 d .
C27 C 0.1477(4) 0.7746(3) 0.2581(4) 0.0321(9) Uani 1 1 d .
H27 H 0.1066 0.8227 0.2303 0.038 Uiso 1 1 calc R
C28 C 0.2626(4) 0.7753(3) 0.2840(4) 0.0329(10) Uani 1 1 d .
H28 H 0.3001 0.8232 0.2725 0.040 Uiso 1 1 calc R
Cl2 Cl -0.31088(11) 0.36805(13) 1.20671(12) 0.0619(5) Uani 1 1 d .
O8 O 0.4223(4) 0.7099(3) 1.1331(3) 0.0559(11) Uani 1 1 d .
O9 O 0.3779(3) 0.6923(2) 0.9659(3) 0.0433(9) Uani 1 1 d .
O10 O 0.0282(3) 0.6988(2) 0.6415(3) 0.0412(8) Uani 1 1 d .
O11 O -0.1041(3) 0.7646(2) 0.6773(3) 0.0439(9) Uani 1 1 d .
O12 O 0.4147(4) 0.4432(2) 0.9008(3) 0.0502(10) Uani 1 1 d .
O13 O 0.2868(4) 0.3356(2) 1.0071(3) 0.0535(10) Uani 1 1 d .
O14 O 0.1938(3) 0.4842(2) 1.1696(2) 0.0375(8) Uani 1 1 d .
N5 N 0.3841(3) 0.6690(3) 1.0539(3) 0.0357(9) Uani 1 1 d .
N6 N -0.0195(3) 0.7219(2) 0.7030(3) 0.0325(8) Uani 1 1 d .
N7 N 0.0482(3) 0.4392(2) 1.0284(3) 0.0296(8) Uani 1 1 d .
N8 N 0.0291(3) 0.4227(2) 0.9209(3) 0.0322(8) Uani 1 1 d .
C29 C 0.0246(3) 0.6978(3) 0.8132(3) 0.0293(9) Uani 1 1 d .
C30 C -0.0272(4) 0.7250(3) 0.8847(4) 0.0318(9) Uani 1 1 d .
H30 H -0.0900 0.7598 0.8636 0.038 Uiso 1 1 calc R
C31 C 0.0154(4) 0.6997(3) 0.9861(4) 0.0339(9) Uani 1 1 d .
H31 H -0.0172 0.7184 1.0367 0.041 Uiso 1 1 calc R
C32 C 0.1066(4) 0.6467(3) 1.0171(4) 0.0365(10) Uani 1 1 d .
H32 H 0.1345 0.6294 1.0880 0.044 Uiso 1 1 calc R
C33 C 0.1552(3) 0.6199(3) 0.9452(3) 0.0286(9) Uani 1 1 d .
C34 C 0.1160(3) 0.6450(3) 0.8420(4) 0.0283(9) Uani 1 1 d .
H34 H 0.1500 0.6270 0.7920 0.034 Uiso 1 1 calc R
C35 C 0.5205(5) 0.5361(4) 1.0234(4) 0.0444(12) Uani 1 1 d .
C36 C 0.6143(4) 0.5892(3) 1.0602(4) 0.0365(10) Uani 1 1 d .
H36 H 0.6255 0.6204 1.1226 0.044 Uiso 1 1 calc R
C37 C 0.6888(6) 0.5945(5) 1.0031(6) 0.066(2) Uani 1 1 d .
H37 H 0.7504 0.6304 1.0250 0.080 Uiso 1 1 calc R
C38 C 0.6720(7) 0.5466(5) 0.9141(6) 0.065(2) Uani 1 1 d .
H38 H 0.7252 0.5488 0.8779 0.079 Uiso 1 1 calc R
C39 C 0.5835(6) 0.4970(5) 0.8760(6) 0.064(2) Uani 1 1 d .
H39 H 0.5722 0.4665 0.8131 0.076 Uiso 1 1 calc R
C40 C 0.5053(5) 0.4926(3) 0.9374(5) 0.0518(15) Uani 1 1 d .
C41 C 0.4112(7) 0.3758(5) 0.8312(6) 0.078(2) Uani 1 1 d .
H41A H 0.4019 0.3969 0.7607 0.118 Uiso 1 1 calc R
H41B H 0.3492 0.3397 0.8297 0.118 Uiso 1 1 calc R
H41C H 0.4801 0.3445 0.8556 0.118 Uiso 1 1 calc R
C42 C 0.4476(4) 0.5249(4) 1.0941(4) 0.0407(11) Uani 1 1 d .
H42 H 0.4952 0.5417 1.1653 0.049 Uiso 1 1 calc R
C43 C 0.4082(4) 0.4375(3) 1.1088(4) 0.0415(11) Uani 1 1 d .
H43A H 0.4678 0.3986 1.1086 0.050 Uiso 1 1 calc R
H43B H 0.3987 0.4347 1.1792 0.050 Uiso 1 1 calc R
C44 C 0.3044(4) 0.4072(3) 1.0313(4) 0.0369(10) Uani 1 1 d .
C45 C 0.2097(3) 0.4704(3) 0.9920(3) 0.0284(8) Uani 1 1 d .
C46 C 0.2511(3) 0.5578(3) 0.9741(3) 0.0269(8) Uani 1 1 d .
H46 H 0.2806 0.5542 0.9134 0.032 Uiso 1 1 calc R
C47 C 0.3460(4) 0.5830(3) 1.0700(3) 0.0304(9) Uani 1 1 d .
H47 H 0.3187 0.5837 1.1322 0.037 Uiso 1 1 calc R
C48 C 0.1540(4) 0.4675(3) 1.0773(3) 0.0287(9) Uani 1 1 d .
C49 C 0.1174(4) 0.4401(3) 0.8988(3) 0.0304(9) Uani 1 1 d .
C50 C 0.1240(4) 0.4286(3) 0.7904(4) 0.0379(11) Uani 1 1 d .
H50A H 0.1676 0.3794 0.7883 0.057 Uiso 1 1 calc R
H50B H 0.1591 0.4769 0.7705 0.057 Uiso 1 1 calc R
H50C H 0.0496 0.4220 0.7414 0.057 Uiso 1 1 calc R
C51 C -0.0379(3) 0.4225(3) 1.0728(4) 0.0287(9) Uani 1 1 d .
C52 C -0.0211(4) 0.4341(3) 1.1789(4) 0.0378(10) Uani 1 1 d .
H52 H 0.0476 0.4537 1.2233 0.045 Uiso 1 1 calc R
C53 C -0.1064(4) 0.4165(3) 1.2188(4) 0.0413(11) Uani 1 1 d .
H53 H -0.0968 0.4242 1.2912 0.050 Uiso 1 1 calc R
C54 C -0.2055(4) 0.3878(3) 1.1530(4) 0.0382(11) Uani 1 1 d .
C55 C -0.2221(4) 0.3754(4) 1.0488(4) 0.0422(11) Uani 1 1 d .
H55 H -0.2907 0.3552 1.0050 0.051 Uiso 1 1 calc R
C56 C -0.1377(4) 0.3928(3) 1.0076(4) 0.0381(11) Uani 1 1 d .
H56 H -0.1478 0.3844 0.9352 0.046 Uiso 1 1 calc R

loop_
_atom_site_aniso_label
_atom_site_aniso_U_11
_atom_site_aniso_U_22
_atom_site_aniso_U_33
_atom_site_aniso_U_23
_atom_site_aniso_U_13
_atom_site_aniso_U_12
Cl1 0.0283(5) 0.0554(7) 0.0466(7) 0.0016(6) 0.0140(5) -0.0008(5)
O1 0.0369(18) 0.0367(17) 0.0374(19) 0.0006(14) 0.0021(14) 0.0015(14)
O2 0.065(2) 0.0352(18) 0.041(2) 0.0151(16) 0.0196(18) -0.0056(17)
O3 0.056(3) 0.087(3) 0.075(3) -0.021(3) 0.051(2) -0.013(2)
O4 0.053(2) 0.062(3) 0.088(3) -0.032(2) 0.045(2) -0.026(2)
O5 0.0341(16) 0.0324(16) 0.0411(18) -0.0077(14) 0.0178(14) -0.0092(13)
O6 0.051(2) 0.074(3) 0.052(2) 0.036(2) 0.0264(19) 0.023(2)
O7 0.0321(15) 0.0311(16) 0.0336(17) -0.0063(13) 0.0035(13) 0.0041(13)
N1 0.0303(18) 0.0285(18) 0.0314(19) 0.0000(15) 0.0108(15) 0.0050(15)
N2 0.036(2) 0.0306(19) 0.055(3) 0.0015(18) 0.0255(19) -0.0040(16)
N3 0.0293(17) 0.0233(17) 0.038(2) 0.0007(15) 0.0104(15) -0.0026(14)
N4 0.0274(17) 0.0322(18) 0.0282(18) 0.0003(15) 0.0051(14) 0.0015(15)
C1 0.0272(19) 0.0261(19) 0.037(2) 0.0014(17) 0.0170(18) 0.0028(16)
C2 0.043(2) 0.032(2) 0.035(2) 0.0007(18) 0.022(2) 0.0124(19)
C3 0.042(2) 0.033(2) 0.028(2) -0.0064(18) 0.0061(18) 0.0058(19)
C4 0.031(2) 0.029(2) 0.035(2) -0.0072(18) 0.0062(17) 0.0038(17)
C5 0.0259(18) 0.0199(17) 0.026(2) 0.0035(15) 0.0075(15) 0.0034(15)
C6 0.0273(19) 0.0235(18) 0.028(2) 0.0016(15) 0.0142(16) -0.0004(15)
C7 0.031(2) 0.034(2) 0.023(2) -0.0022(16) 0.0104(17) -0.0014(17)
C8 0.0274(19) 0.030(2) 0.0241(19) -0.0058(16) 0.0138(16) -0.0015(16)
C9 0.0260(19) 0.029(2) 0.033(2) -0.0077(17) 0.0115(17) 0.0002(16)
C10 0.028(2) 0.045(3) 0.030(2) -0.008(2) 0.0068(17) 0.009(2)
C11 0.037(2) 0.039(3) 0.040(3) -0.004(2) 0.014(2) 0.010(2)
C12 0.046(2) 0.025(2) 0.032(2) -0.0036(17) 0.020(2) 0.0032(18)
C13 0.056(3) 0.031(2) 0.043(3) -0.009(2) 0.022(2) -0.019(2)
C14 0.0219(17) 0.0234(18) 0.0241(19) 0.0043(15) 0.0087(15) -0.0013(14)
C15 0.0272(19) 0.0245(18) 0.0225(19) -0.0004(15) 0.0085(15) -0.0001(15)
C16 0.0264(19) 0.029(2) 0.030(2) 0.0010(16) 0.0131(17) -0.0014(16)
C17 0.031(2) 0.033(2) 0.036(2) 0.0095(18) 0.0180(18) 0.0039(18)
C18 0.030(2) 0.040(2) 0.036(2) 0.013(2) 0.0131(18) 0.0029(18)
C19 0.0275(19) 0.027(2) 0.025(2) 0.0034(16) 0.0075(16) 0.0001(16)
C20 0.028(2) 0.0270(19) 0.0215(19) 0.0035(15) 0.0059(16) 0.0023(16)
C21 0.027(2) 0.0246(19) 0.037(2) 0.0081(17) 0.0096(17) -0.0006(16)
C22 0.038(3) 0.024(2) 0.067(4) 0.002(2) 0.005(2) -0.0049(19)
C23 0.0252(18) 0.033(2) 0.0238(19) 0.0005(17) 0.0051(15) 0.0020(17)
C24 0.033(2) 0.025(2) 0.040(3) -0.0038(18) 0.0053(19) 0.0011(17)
C25 0.037(2) 0.031(2) 0.037(3) -0.0043(19) 0.0150(19) -0.0057(18)
C26 0.0287(19) 0.041(2) 0.0214(19) -0.0036(17) 0.0082(15) 0.0002(19)
C27 0.030(2) 0.038(2) 0.028(2) 0.0031(18) 0.0085(17) 0.0082(18)
C28 0.031(2) 0.028(2) 0.037(2) 0.0032(18) 0.0074(19) 0.0068(17)
Cl2 0.0355(6) 0.1075(14) 0.0457(8) 0.0219(8) 0.0170(6) -0.0004(7)
O8 0.068(3) 0.060(3) 0.038(2) -0.0117(19) 0.0146(19) -0.023(2)
O9 0.0453(19) 0.052(2) 0.0338(18) 0.0099(16) 0.0132(15) -0.0120(17)
O10 0.0432(18) 0.049(2) 0.0328(18) 0.0094(16) 0.0136(15) 0.0025(17)
O11 0.0324(17) 0.0377(18) 0.052(2) 0.0144(16) -0.0015(15) -0.0014(14)
O12 0.065(3) 0.043(2) 0.042(2) -0.0119(17) 0.0154(18) 0.0052(19)
O13 0.066(3) 0.038(2) 0.052(2) 0.0048(17) 0.012(2) 0.0135(19)
O14 0.0409(18) 0.046(2) 0.0235(16) -0.0002(14) 0.0069(13) -0.0091(15)
N5 0.0300(18) 0.045(2) 0.030(2) 0.0023(17) 0.0069(15) -0.0052(17)
N6 0.0305(17) 0.0302(18) 0.0301(19) 0.0029(15) -0.0003(15) -0.0051(15)
N7 0.0319(18) 0.0367(19) 0.0208(17) -0.0026(15) 0.0089(14) -0.0029(16)
N8 0.038(2) 0.0335(19) 0.0225(17) -0.0010(15) 0.0056(15) -0.0021(16)
C29 0.0273(18) 0.032(2) 0.030(2) 0.0033(17) 0.0095(16) -0.0049(17)
C30 0.030(2) 0.025(2) 0.039(2) -0.0058(18) 0.0092(18) -0.0033(16)
C31 0.037(2) 0.036(2) 0.032(2) -0.0056(19) 0.0146(18) 0.0023(19)
C32 0.038(2) 0.038(2) 0.031(2) -0.0034(19) 0.0064(19) 0.000(2)
C33 0.0255(19) 0.029(2) 0.029(2) 0.0006(17) 0.0046(16) -0.0066(16)
C34 0.0241(19) 0.031(2) 0.030(2) 0.0024(17) 0.0097(16) -0.0028(16)
C35 0.045(3) 0.045(3) 0.044(3) 0.007(2) 0.014(2) 0.012(2)
C36 0.035(2) 0.038(2) 0.039(3) 0.002(2) 0.014(2) -0.002(2)
C37 0.053(3) 0.070(4) 0.088(5) 0.032(4) 0.038(4) 0.012(3)
C38 0.087(5) 0.065(4) 0.059(4) 0.025(3) 0.044(4) 0.039(4)
C39 0.065(4) 0.070(4) 0.066(4) 0.031(3) 0.035(3) 0.042(4)
C40 0.041(3) 0.036(3) 0.072(4) 0.002(3) 0.008(3) 0.016(2)
C41 0.097(6) 0.064(4) 0.067(5) -0.031(4) 0.015(4) 0.015(4)
C42 0.028(2) 0.055(3) 0.037(3) 0.014(2) 0.0069(19) 0.005(2)
C43 0.034(2) 0.048(3) 0.039(3) 0.014(2) 0.007(2) 0.011(2)
C44 0.040(2) 0.035(2) 0.033(2) 0.0046(19) 0.006(2) 0.0086(19)
C45 0.0266(19) 0.029(2) 0.030(2) -0.0005(17) 0.0091(16) -0.0003(16)
C46 0.0267(19) 0.030(2) 0.025(2) 0.0018(16) 0.0088(16) 0.0020(16)
C47 0.028(2) 0.037(2) 0.026(2) 0.0051(18) 0.0084(17) -0.0022(18)
C48 0.032(2) 0.0277(19) 0.025(2) 0.0017(17) 0.0067(17) 0.0003(17)
C49 0.035(2) 0.031(2) 0.023(2) 0.0001(17) 0.0055(17) 0.0007(18)
C50 0.047(3) 0.045(3) 0.025(2) -0.006(2) 0.016(2) -0.007(2)
C51 0.029(2) 0.026(2) 0.032(2) -0.0006(16) 0.0093(17) -0.0011(16)
C52 0.043(3) 0.041(2) 0.036(2) -0.011(2) 0.021(2) -0.014(2)
C53 0.044(3) 0.051(3) 0.034(3) -0.006(2) 0.019(2) -0.004(2)
C54 0.033(2) 0.050(3) 0.034(2) 0.008(2) 0.0136(19) 0.004(2)
C55 0.030(2) 0.052(3) 0.040(3) 0.006(2) 0.0051(19) 0.002(2)
C56 0.034(2) 0.046(3) 0.033(2) 0.004(2) 0.0075(19) -0.002(2)

loop_
_atom_type_symbol
_atom_type_description
_atom_type_scat_dispersion_real
_atom_type_scat_dispersion_imag
_atom_type_scat_source
C C 0.0033 0.0016 'International Tables Vol C Tables 4.2.6.8 and 6.1.1.4'
H H 0.0000 0.0000 'International Tables Vol C Tables 4.2.6.8 and 6.1.1.4'
N N 0.0061 0.0033 'International Tables Vol C Tables 4.2.6.8 and 6.1.1.4'
O O 0.0106 0.0060 'International Tables Vol C Tables 4.2.6.8 and 6.1.1.4'
Cl Cl 0.1484 0.1585 'International Tables Vol C Tables 4.2.6.8 and 6.1.1.4'

loop_
_geom_angle_atom_site_label_1
_geom_angle_atom_site_label_2
_geom_angle_atom_site_label_3
_geom_angle
C7 O5 C13 117.0(4)
O2 N1 O1 123.1(4)
O2 N1 C15 118.4(4)
O1 N1 C15 118.5(4)
O3 N2 O4 123.4(4)
O3 N2 C1 118.9(4)
O4 N2 C1 117.7(4)
C21 N3 N4 107.7(4)
C20 N4 N3 113.3(3)
C20 N4 C23 128.6(4)
N3 N4 C23 117.6(4)
C6 C1 C2 122.8(4)
C6 C1 N2 118.6(4)
C2 C1 N2 118.6(4)
C3 C2 C1 117.8(4)
C3 C2 H2 121.1
C1 C2 H2 121.1
C2 C3 C4 120.2(4)
C2 C3 H3 119.9
C4 C3 H3 119.9
C3 C4 C5 121.6(4)
C3 C4 H4 119.2
C5 C4 H4 119.2
C6 C5 C4 118.5(4)
C6 C5 C14 121.7(4)
C4 C5 C14 119.7(4)
C5 C6 C1 119.0(4)
C5 C6 H6 120.5
C1 C6 H6 120.5
O5 C7 C12 124.7(4)
O5 C7 C8 114.6(4)
C12 C7 C8 120.8(4)
C9 C8 C7 118.6(4)
C9 C8 C16 122.2(4)
C7 C8 C16 119.1(4)
C10 C9 C8 120.5(4)
C10 C9 H9 119.7
C8 C9 H9 119.7
C11 C10 C9 119.6(4)
C11 C10 H10 120.2
C9 C10 H10 120.2
C10 C11 C12 120.9(4)
C10 C11 H11 119.6
C12 C11 H11 119.6
C7 C12 C11 119.6(4)
C7 C12 H12 120.2
C11 C12 H12 120.2
O5 C13 H13A 109.5
O5 C13 H13B 109.5
H13A C13 H13B 109.5
O5 C13 H13C 109.5
H13A C13 H13C 109.5
H13B C13 H13C 109.5
C5 C14 C19 112.9(3)
C5 C14 C15 113.1(3)
C19 C14 C15 110.7(3)
C5 C14 H14 106.5
C19 C14 H14 106.5
C15 C14 H14 106.5
N1 C15 C16 112.0(3)
N1 C15 C14 105.4(3)
C16 C15 C14 113.0(3)
N1 C15 H15 108.7
C16 C15 H15 108.7
C14 C15 H15 108.7
C8 C16 C17 112.5(3)
C8 C16 C15 114.2(3)
C17 C16 C15 113.0(4)
C8 C16 H16 105.4
C17 C16 H16 105.4
C15 C16 H16 105.4
C18 C17 C16 111.3(4)
C18 C17 H17A 109.4
C16 C17 H17A 109.4
C18 C17 H17B 109.4
C16 C17 H17B 109.4
H17A C17 H17B 108.0
O6 C18 C17 124.2(4)
O6 C18 C19 120.4(4)
C17 C18 C19 115.5(4)
C21 C19 C20 100.3(3)
C21 C19 C18 109.8(3)
C20 C19 C18 111.2(4)
C21 C19 C14 112.4(4)
C20 C19 C14 112.2(3)
C18 C19 C14 110.5(3)
O7 C20 N4 128.1(4)
O7 C20 C19 126.7(4)
N4 C20 C19 105.2(3)
N3 C21 C22 121.7(4)
N3 C21 C19 113.4(4)
C22 C21 C19 124.9(4)
C21 C22 H22A 109.5
C21 C22 H22B 109.5
H22A C22 H22B 109.5
C21 C22 H22C 109.5
H22A C22 H22C 109.5
H22B C22 H22C 109.5
C24 C23 C28 121.4(4)
C24 C23 N4 120.3(4)
C28 C23 N4 118.2(4)
C23 C24 C25 119.5(4)
C23 C24 H24 120.2
C25 C24 H24 120.2
C24 C25 C26 118.9(4)
C24 C25 H25 120.5
C26 C25 H25 120.5
C27 C26 C25 121.3(4)
C27 C26 Cl1 119.7(4)
C25 C26 Cl1 119.0(4)
C26 C27 C28 120.0(4)
C26 C27 H27 120.0
C28 C27 H27 120.0
C23 C28 C27 118.8(4)
C23 C28 H28 120.6
C27 C28 H28 120.6
C40 O12 C41 122.4(6)
O8 N5 O9 124.2(4)
O8 N5 C47 116.0(4)
O9 N5 C47 119.7(4)
O10 N6 O11 123.7(4)
O10 N6 C29 118.8(4)
O11 N6 C29 117.5(4)
C48 N7 N8 112.5(3)
C48 N7 C51 128.9(4)
N8 N7 C51 118.5(4)
C49 N8 N7 107.9(4)
C30 C29 C34 122.3(4)
C30 C29 N6 119.6(4)
C34 C29 N6 118.0(4)
C31 C30 C29 117.6(4)
C31 C30 H30 121.2
C29 C30 H30 121.2
C30 C31 C32 121.4(4)
C30 C31 H31 119.3
C32 C31 H31 119.3
C33 C32 C31 120.0(4)
C33 C32 H32 120.0
C31 C32 H32 120.0
C32 C33 C34 120.7(4)
C32 C33 C46 121.9(4)
C34 C33 C46 117.3(4)
C33 C34 C29 118.0(4)
C33 C34 H34 121.0
C29 C34 H34 121.0
C40 C35 C36 120.5(6)
C40 C35 C42 121.8(6)
C36 C35 C42 117.3(5)
C37 C36 C35 119.0(6)
C37 C36 H36 120.5
C35 C36 H36 120.5
C38 C37 C36 119.3(7)
C38 C37 H37 120.4
C36 C37 H37 120.4
C39 C38 C37 123.3(7)
C39 C38 H38 118.3
C37 C38 H38 118.3
C38 C39 C40 116.5(7)
C38 C39 H39 121.8
C40 C39 H39 121.8
C35 C40 O12 120.6(6)
C35 C40 C39 121.4(6)
O12 C40 C39 117.9(6)
O12 C41 H41A 109.5
O12 C41 H41B 109.5
H41A C41 H41B 109.5
O12 C41 H41C 109.5
H41A C41 H41C 109.5
H41B C41 H41C 109.5
C35 C42 C43 118.3(5)
C35 C42 C47 115.3(4)
C43 C42 C47 107.5(4)
C35 C42 H42 104.8
C43 C42 H42 104.8
C47 C42 H42 104.8
C44 C43 C42 117.9(4)
C44 C43 H43A 107.8
C42 C43 H43A 107.8
C44 C43 H43B 107.8
C42 C43 H43B 107.8
H43A C43 H43B 107.2
O13 C44 C43 123.7(5)
O13 C44 C45 119.0(5)
C43 C44 C45 116.8(4)
C49 C45 C48 100.8(3)
C49 C45 C44 113.2(4)
C48 C45 C44 102.7(4)
C49 C45 C46 112.6(4)
C48 C45 C46 113.7(4)
C44 C45 C46 112.9(4)
C47 C46 C33 113.6(4)
C47 C46 C45 109.4(3)
C33 C46 C45 110.7(3)
C47 C46 H46 107.6
C33 C46 H46 107.6
C45 C46 H46 107.6
N5 C47 C46 109.5(3)
N5 C47 C42 107.7(4)
C46 C47 C42 114.1(4)
N5 C47 H47 108.5
C46 C47 H47 108.5
C42 C47 H47 108.5
O14 C48 N7 126.7(4)
O14 C48 C45 127.9(4)
N7 C48 C45 105.4(3)
N8 C49 C50 121.0(4)
N8 C49 C45 113.3(4)
C50 C49 C45 125.6(4)
C49 C50 H50A 109.5
C49 C50 H50B 109.5
H50A C50 H50B 109.5
C49 C50 H50C 109.5
H50A C50 H50C 109.5
H50B C50 H50C 109.5
C52 C51 C56 121.0(4)
C52 C51 N7 120.5(4)
C56 C51 N7 118.5(4)
C53 C52 C51 118.6(5)
C53 C52 H52 120.7
C51 C52 H52 120.7
C54 C53 C52 119.8(5)
C54 C53 H53 120.1
C52 C53 H53 120.1
C55 C54 C53 121.8(5)
C55 C54 Cl2 120.1(4)
C53 C54 Cl2 118.0(4)
C54 C55 C56 119.1(5)
C54 C55 H55 120.5
C56 C55 H55 120.5
C55 C56 C51 119.6(5)
C55 C56 H56 120.2
C51 C56 H56 120.2

loop_
_geom_bond_atom_site_label_1
_geom_bond_atom_site_label_2
_geom_bond_distance
Cl1 C26 1.741(4)
O1 N1 1.234(5)
O2 N1 1.234(5)
O3 N2 1.213(6)
O4 N2 1.222(6)
O5 C7 1.361(5)
O5 C13 1.428(6)
O6 C18 1.192(6)
O7 C20 1.212(5)
N1 C15 1.509(5)
N2 C1 1.467(6)
N3 C21 1.278(6)
N3 N4 1.413(5)
N4 C20 1.364(5)
N4 C23 1.421(5)
C1 C6 1.385(6)
C1 C2 1.397(7)
C2 C3 1.378(7)
C2 H2 0.9500
C3 C4 1.384(6)
C3 H3 0.9500
C4 C5 1.404(6)
C4 H4 0.9500
C5 C6 1.382(6)
C5 C14 1.521(6)
C6 H6 0.9500
C7 C12 1.388(6)
C7 C8 1.405(6)
C8 C9 1.402(6)
C8 C16 1.518(6)
C9 C10 1.399(6)
C9 H9 0.9500
C10 C11 1.380(7)
C10 H10 0.9500
C11 C12 1.392(7)
C11 H11 0.9500
C12 H12 0.9500
C13 H13A 0.9800
C13 H13B 0.9800
C13 H13C 0.9800
C14 C19 1.555(5)
C14 C15 1.557(6)
C14 H14 1.0000
C15 C16 1.543(6)
C15 H15 1.0000
C16 C17 1.532(6)
C16 H16 1.0000
C17 C18 1.503(6)
C17 H17A 0.9900
C17 H17B 0.9900
C18 C19 1.554(6)
C19 C21 1.512(6)
C19 C20 1.539(6)
C21 C22 1.497(6)
C22 H22A 0.9800
C22 H22B 0.9800
C22 H22C 0.9800
C23 C24 1.380(6)
C23 C28 1.397(6)
C24 C25 1.400(7)
C24 H24 0.9500
C25 C26 1.400(7)
C25 H25 0.9500
C26 C27 1.372(7)
C27 C28 1.399(6)
C27 H27 0.9500
C28 H28 0.9500
Cl2 C54 1.741(5)
O8 N5 1.221(6)
O9 N5 1.221(5)
O10 N6 1.226(5)
O11 N6 1.239(5)
O12 C40 1.369(7)
O12 C41 1.431(7)
O13 C44 1.210(6)
O14 C48 1.216(5)
N5 C47 1.516(6)
N6 C29 1.465(6)
N7 C48 1.386(5)
N7 N8 1.413(5)
N7 C51 1.428(6)
N8 C49 1.283(6)
C29 C30 1.395(6)
C29 C34 1.403(6)
C30 C31 1.364(7)
C30 H30 0.9500
C31 C32 1.403(7)
C31 H31 0.9500
C32 C33 1.370(7)
C32 H32 0.9500
C33 C34 1.381(6)
C33 C46 1.541(6)
C34 H34 0.9500
C35 C40 1.315(9)
C35 C36 1.435(8)
C35 C42 1.531(7)
C36 C37 1.397(8)
C36 H36 0.9500
C37 C38 1.385(11)
C37 H37 0.9500
C38 C39 1.353(11)
C38 H38 0.9500
C39 C40 1.480(9)
C39 H39 0.9500
C41 H41A 0.9800
C41 H41B 0.9800
C41 H41C 0.9800
C42 C43 1.540(8)
C42 C47 1.555(7)
C42 H42 1.0000
C43 C44 1.494(7)
C43 H43A 0.9900
C43 H43B 0.9900
C44 C45 1.549(6)
C45 C49 1.512(6)
C45 C48 1.524(6)
C45 C46 1.559(6)
C46 C47 1.526(6)
C46 H46 1.0000
C47 H47 1.0000
C49 C50 1.495(6)
C50 H50A 0.9800
C50 H50B 0.9800
C50 H50C 0.9800
C51 C52 1.387(7)
C51 C56 1.391(6)
C52 C53 1.384(7)
C52 H52 0.9500
C53 C54 1.382(7)
C53 H53 0.9500
C54 C55 1.365(7)
C55 C56 1.383(7)
C55 H55 0.9500
C56 H56 0.9500

loop_
_geom_torsion_atom_site_label_1
_geom_torsion_atom_site_label_2
_geom_torsion_atom_site_label_3
_geom_torsion_atom_site_label_4
_geom_torsion
C21 N3 N4 C20 -2.3(5)
C21 N3 N4 C23 170.6(4)
O3 N2 C1 C6 -178.9(5)
O4 N2 C1 C6 -0.7(7)
O3 N2 C1 C2 3.3(7)
O4 N2 C1 C2 -178.5(5)
C6 C1 C2 C3 1.1(7)
N2 C1 C2 C3 178.8(4)
C1 C2 C3 C4 -0.4(7)
C2 C3 C4 C5 1.0(7)
C3 C4 C5 C6 -2.1(6)
C3 C4 C5 C14 -179.8(4)
C4 C5 C6 C1 2.7(6)
C14 C5 C6 C1 -179.7(4)
C2 C1 C6 C5 -2.2(6)
N2 C1 C6 C5 -180.0(4)
C13 O5 C7 C12 -11.5(6)
C13 O5 C7 C8 169.6(4)
O5 C7 C8 C9 179.0(4)
C12 C7 C8 C9 0.1(6)
O5 C7 C8 C16 -4.3(6)
C12 C7 C8 C16 176.7(4)
C7 C8 C9 C10 1.8(6)
C16 C8 C9 C10 -174.8(4)
C8 C9 C10 C11 -2.3(7)
C9 C10 C11 C12 1.1(7)
O5 C7 C12 C11 179.8(4)
C8 C7 C12 C11 -1.4(7)
C10 C11 C12 C7 0.8(7)
C6 C5 C14 C19 71.7(5)
C4 C5 C14 C19 -110.7(4)
C6 C5 C14 C15 -55.1(5)
C4 C5 C14 C15 122.5(4)
O2 N1 C15 C16 -116.6(4)
O1 N1 C15 C16 63.3(5)
O2 N1 C15 C14 120.1(4)
O1 N1 C15 C14 -60.0(5)
C5 C14 C15 N1 -66.0(4)
C19 C14 C15 N1 166.1(3)
C5 C14 C15 C16 171.3(3)
C19 C14 C15 C16 43.4(4)
C9 C8 C16 C17 19.0(6)
C7 C8 C16 C17 -157.5(4)
C9 C8 C16 C15 -111.4(4)
C7 C8 C16 C15 72.1(5)
N1 C15 C16 C8 24.5(5)
C14 C15 C16 C8 143.4(4)
N1 C15 C16 C17 -105.6(4)
C14 C15 C16 C17 13.3(5)
C8 C16 C17 C18 171.7(4)
C15 C16 C17 C18 -57.4(5)
C16 C17 C18 O6 -136.8(5)
C16 C17 C18 C19 42.2(6)
O6 C18 C19 C21 -42.0(6)
C17 C18 C19 C21 139.0(4)
O6 C18 C19 C20 68.1(6)
C17 C18 C19 C20 -110.9(4)
O6 C18 C19 C14 -166.5(5)
C17 C18 C19 C14 14.4(5)
C5 C14 C19 C21 51.0(4)
C15 C14 C19 C21 179.0(3)
C5 C14 C19 C20 -61.3(5)
C15 C14 C19 C20 66.8(4)
C5 C14 C19 C18 174.0(3)
C15 C14 C19 C18 -58.0(4)
N3 N4 C20 O7 -176.9(4)
C23 N4 C20 O7 11.1(7)
N3 N4 C20 C19 2.1(5)
C23 N4 C20 C19 -169.9(4)
C21 C19 C20 O7 177.9(4)
C18 C19 C20 O7 61.9(6)
C14 C19 C20 O7 -62.5(6)
C21 C19 C20 N4 -1.1(4)
C18 C19 C20 N4 -117.2(4)
C14 C19 C20 N4 118.4(4)
N4 N3 C21 C22 178.1(5)
N4 N3 C21 C19 1.4(5)
C20 C19 C21 N3 -0.2(5)
C18 C19 C21 N3 116.9(4)
C14 C19 C21 N3 -119.7(4)
C20 C19 C21 C22 -176.8(5)
C18 C19 C21 C22 -59.7(6)
C14 C19 C21 C22 63.8(6)
C20 N4 C23 C24 25.9(7)
N3 N4 C23 C24 -145.8(4)
C20 N4 C23 C28 -158.4(4)
N3 N4 C23 C28 29.9(6)
C28 C23 C24 C25 -3.0(7)
N4 C23 C24 C25 172.5(4)
C23 C24 C25 C26 1.1(7)
C24 C25 C26 C27 0.6(7)
C24 C25 C26 Cl1 -178.5(4)
C25 C26 C27 C28 -0.3(7)
Cl1 C26 C27 C28 178.7(4)
C24 C23 C28 C27 3.3(7)
N4 C23 C28 C27 -172.4(4)
C26 C27 C28 C23 -1.5(7)
C48 N7 N8 C49 -0.7(5)
C51 N7 N8 C49 -178.4(4)
O10 N6 C29 C30 178.6(4)
O11 N6 C29 C30 -1.8(6)
O10 N6 C29 C34 -3.8(6)
O11 N6 C29 C34 175.8(4)
C34 C29 C30 C31 1.3(6)
N6 C29 C30 C31 178.8(4)
C29 C30 C31 C32 -1.5(7)
C30 C31 C32 C33 0.6(7)
C31 C32 C33 C34 0.5(7)
C31 C32 C33 C46 -176.4(4)
C32 C33 C34 C29 -0.6(6)
C46 C33 C34 C29 176.4(4)
C30 C29 C34 C33 -0.3(6)
N6 C29 C34 C33 -177.8(4)
C40 C35 C36 C37 0.4(8)
C42 C35 C36 C37 173.6(5)
C35 C36 C37 C38 -1.8(8)
C36 C37 C38 C39 3.1(10)
C37 C38 C39 C40 -2.7(9)
C36 C35 C40 O12 -178.6(5)
C42 C35 C40 O12 8.4(8)
C36 C35 C40 C39 -0.1(8)
C42 C35 C40 C39 -173.0(5)
C41 O12 C40 C35 -158.7(6)
C41 O12 C40 C39 22.7(8)
C38 C39 C40 C35 1.2(8)
C38 C39 C40 O12 179.8(5)
C40 C35 C42 C43 37.0(7)
C36 C35 C42 C43 -136.1(5)
C40 C35 C42 C47 -92.2(6)
C36 C35 C42 C47 94.6(6)
C35 C42 C43 C44 -87.3(6)
C47 C42 C43 C44 45.5(6)
C42 C43 C44 O13 149.5(6)
C42 C43 C44 C45 -38.8(7)
O13 C44 C45 C49 -19.4(7)
C43 C44 C45 C49 168.4(4)
O13 C44 C45 C48 88.3(6)
C43 C44 C45 C48 -83.8(5)
O13 C44 C45 C46 -148.8(5)
C43 C44 C45 C46 39.0(6)
C32 C33 C46 C47 -52.3(6)
C34 C33 C46 C47 130.7(4)
C32 C33 C46 C45 71.3(5)
C34 C33 C46 C45 -105.7(4)
C49 C45 C46 C47 -178.4(4)
C48 C45 C46 C47 67.8(4)
C44 C45 C46 C47 -48.7(5)
C49 C45 C46 C33 55.7(5)
C48 C45 C46 C33 -58.2(5)
C44 C45 C46 C33 -174.7(4)
O8 N5 C47 C46 150.1(4)
O9 N5 C47 C46 -31.8(6)
O8 N5 C47 C42 -85.4(5)
O9 N5 C47 C42 92.7(5)
C33 C46 C47 N5 -54.1(5)
C45 C46 C47 N5 -178.4(4)
C33 C46 C47 C42 -174.8(4)
C45 C46 C47 C42 60.9(5)
C35 C42 C47 N5 -44.9(6)
C43 C42 C47 N5 -179.3(4)
C35 C42 C47 C46 76.8(6)
C43 C42 C47 C46 -57.6(5)
N8 N7 C48 O14 -177.7(4)
C51 N7 C48 O14 -0.4(8)
N8 N7 C48 C45 0.5(5)
C51 N7 C48 C45 177.8(4)
C49 C45 C48 O14 178.1(5)
C44 C45 C48 O14 61.1(6)
C46 C45 C48 O14 -61.2(6)
C49 C45 C48 N7 -0.1(4)
C44 C45 C48 N7 -117.0(4)
C46 C45 C48 N7 120.6(4)
N7 N8 C49 C50 179.5(4)
N7 N8 C49 C45 0.7(5)
C48 C45 C49 N8 -0.4(5)
C44 C45 C49 N8 108.6(5)
C46 C45 C49 N8 -121.9(4)
C48 C45 C49 C50 -179.2(4)
C44 C45 C49 C50 -70.3(6)
C46 C45 C49 C50 59.3(6)
C48 N7 C51 C52 -0.2(7)
N8 N7 C51 C52 177.0(4)
C48 N7 C51 C56 -178.9(5)
N8 N7 C51 C56 -1.7(6)
C56 C51 C52 C53 -0.9(8)
N7 C51 C52 C53 -179.5(5)
C51 C52 C53 C54 0.2(8)
C52 C53 C54 C55 0.4(9)
C52 C53 C54 Cl2 -179.0(4)
C53 C54 C55 C56 -0.5(9)
Cl2 C54 C55 C56 179.0(4)
C54 C55 C56 C51 -0.2(8)
C52 C51 C56 C55 0.8(8)
N7 C51 C56 C55 179.5(5)
